data_7112064
loop_
_publ_author_name
'Rosa Padilla'
'Heather L. Buckley'
'Ashleigh L. Ward'
'John Arnold'

_publ_section_title
;
 Synthesis, structure and reactivity of group 4 corrole complexes
;
_journal_name_full Chem.Commun.
_journal_page_first 2922
_journal_paper_doi 10.1039/c4cc00037d
_journal_volume 50
_journal_year 2014
_chemical_formula_sum 'C44 H37 Cl N4 O Ti'
_chemical_formula_weight 721.13
_chemical_name_common MP0235
_chemical_name_systematic
;
 ?
;
_space_group_IT_number 5
_symmetry_cell_setting monoclinic
_symmetry_space_group_name_Hall 'C 2y'
_symmetry_space_group_name_H-M 'C 1 2 1'
_atom_sites_solution_hydrogens geom
_atom_sites_solution_primary direct
_atom_sites_solution_secondary difmap
_audit_creation_method SHELXL-97
_cell_angle_alpha 90.00
_cell_angle_beta 117.308(3)
_cell_angle_gamma 90.00
_cell_formula_units_Z 4
_cell_length_a 31.206(3)
_cell_length_b 7.8852(7)
_cell_length_c 17.2435(15)
_cell_measurement_reflns_used 9815
_cell_measurement_temperature 100(2)
_cell_measurement_theta_max 25.37
_cell_measurement_theta_min 2.61
_cell_volume 3770.2(6)
_computing_cell_refinement 'Bruker SAINT'
_computing_data_collection 'Bruker APEX2'
_computing_data_reduction 'Bruker SAINT'
_computing_molecular_graphics ORTEP-32
_computing_publication_material WinGX
_computing_structure_refinement 'SHELXL-97 (Sheldrick, 2008)'
_computing_structure_solution SUPERFLIP
_diffrn_ambient_temperature 100(2)
_diffrn_detector_area_resol_mean 8.366
_diffrn_measured_fraction_theta_full 0.999
_diffrn_measured_fraction_theta_max 0.998
_diffrn_measurement_device_type 'Bruker APEX-II CCD'
_diffrn_measurement_method '\f and \w scans'
_diffrn_radiation_monochromator graphite
_diffrn_radiation_source 'fine-focus sealed tube'
_diffrn_radiation_type MoK\a
_diffrn_radiation_wavelength 0.71073
_diffrn_reflns_av_R_equivalents 0.0337
_diffrn_reflns_av_sigmaI/netI 0.0238
_diffrn_reflns_limit_h_max 37
_diffrn_reflns_limit_h_min -37
_diffrn_reflns_limit_k_max 9
_diffrn_reflns_limit_k_min -9
_diffrn_reflns_limit_l_max 20
_diffrn_reflns_limit_l_min -20
_diffrn_reflns_number 59945
_diffrn_reflns_theta_full 25.00
_diffrn_reflns_theta_max 25.42
_diffrn_reflns_theta_min 1.46
_exptl_absorpt_coefficient_mu 0.337
_exptl_absorpt_correction_T_max 0.9801
_exptl_absorpt_correction_T_min 0.9671
_exptl_absorpt_correction_type multi-scan
_exptl_absorpt_process_details SADABS
_exptl_crystal_colour black
_exptl_crystal_density_diffrn 1.270
_exptl_crystal_density_method 'not measured'
_exptl_crystal_description block
_exptl_crystal_F_000 1504
_exptl_crystal_size_max 0.10
_exptl_crystal_size_mid 0.08
_exptl_crystal_size_min 0.06
_platon_squeeze_details
;
;
_refine_diff_density_max 0.272
_refine_diff_density_min -0.495
_refine_diff_density_rms 0.051
_refine_ls_abs_structure_details 'Flack H D (1983), Acta Cryst. A39, 876-881'
_refine_ls_abs_structure_Flack 0.017(19)
_refine_ls_extinction_method none
_refine_ls_goodness_of_fit_ref 0.501
_refine_ls_hydrogen_treatment constr
_refine_ls_matrix_type full
_refine_ls_number_parameters 467
_refine_ls_number_reflns 6940
_refine_ls_number_restraints 1
_refine_ls_restrained_S_all 0.501
_refine_ls_R_factor_all 0.0346
_refine_ls_R_factor_gt 0.0330
_refine_ls_shift/su_max 0.044
_refine_ls_shift/su_mean 0.001
_refine_ls_structure_factor_coef Fsqd
_refine_ls_weighting_details 'calc w=1/[\s^2^(Fo^2^)+(0.1642P)^2^+10.5610P] where P=(Fo^2^+2Fc^2^)/3'
_refine_ls_weighting_scheme calc
_refine_ls_wR_factor_gt 0.0999
_refine_ls_wR_factor_ref 0.1033
_reflns_number_gt 6678
_reflns_number_total 6940
_reflns_threshold_expression >2sigma(I)
_cod_data_source_file c4cc00037d.txt
_cod_data_source_block shelxl
_cod_original_sg_symbol_H-M C2
_cod_database_code 7112064

loop_
_symmetry_equiv_pos_as_xyz
'x, y, z'
'-x, y, -z'
'x+1/2, y+1/2, z'
'-x+1/2, y+1/2, -z'

loop_
_atom_site_label
_atom_site_type_symbol
_atom_site_fract_x
_atom_site_fract_y
_atom_site_fract_z
_atom_site_U_iso_or_equiv
_atom_site_adp_type
_atom_site_occupancy
_atom_site_symmetry_multiplicity
_atom_site_calc_flag
_atom_site_refinement_flags
C1 C 0.93867(7) 0.6517(3) 0.39214(13) 0.0180(4) Uani 1 1 d .
C2 C 0.97087(7) 0.7772(3) 0.39333(14) 0.0198(4) Uani 1 1 d .
H2 H 0.9734 0.8896 0.4149 0.024 Uiso 1 1 calc R
C3 C 0.99811(7) 0.7067(3) 0.35729(14) 0.0201(5) Uani 1 1 d .
H3 H 1.0228 0.7623 0.3492 0.024 Uiso 1 1 calc R
C4 C 0.98280(7) 0.5358(3) 0.33446(14) 0.0189(4) Uani 1 1 d .
C5 C 0.99439(8) 0.4179(3) 0.28722(14) 0.0202(4) Uani 1 1 d .
C6 C 0.96950(7) 0.2651(3) 0.25840(14) 0.0194(5) Uani 1 1 d .
C7 C 0.97870(8) 0.1343(3) 0.21060(15) 0.0224(5) Uani 1 1 d .
H7 H 1.0048 0.1315 0.1966 0.027 Uiso 1 1 calc R
C8 C 0.94376(8) 0.0147(3) 0.18867(15) 0.0219(5) Uani 1 1 d .
H8 H 0.9416 -0.0872 0.1576 0.026 Uiso 1 1 calc R
C9 C 0.91074(7) 0.0681(3) 0.22035(14) 0.0183(4) Uani 1 1 d .
C10 C 0.86633(8) -0.0068(3) 0.20263(14) 0.0180(4) Uani 1 1 d .
C11 C 0.83389(7) 0.0605(3) 0.23065(13) 0.0168(4) Uani 1 1 d .
C12 C 0.78574(7) 0.0063(3) 0.20481(13) 0.0204(4) Uani 1 1 d .
H12 H 0.7700 -0.0872 0.1679 0.024 Uiso 1 1 calc R
C13 C 0.76613(8) 0.1121(3) 0.24239(14) 0.0207(5) Uani 1 1 d .
H13 H 0.7344 0.1035 0.2367 0.025 Uiso 1 1 calc R
C14 C 0.80035(7) 0.2364(3) 0.29105(14) 0.0169(4) Uani 1 1 d .
C15 C 0.79347(7) 0.3742(3) 0.33493(14) 0.0177(4) Uani 1 1 d .
C16 C 0.82789(7) 0.5018(3) 0.37288(14) 0.0182(4) Uani 1 1 d .
C17 C 0.82521(8) 0.6651(3) 0.40554(15) 0.0211(4) Uani 1 1 d .
H17 H 0.7990 0.7073 0.4135 0.025 Uiso 1 1 calc R
C18 C 0.86703(8) 0.7516(3) 0.42357(14) 0.0206(5) Uani 1 1 d .
H18 H 0.8749 0.8637 0.4459 0.025 Uiso 1 1 calc R
C19 C 0.89615(7) 0.6420(3) 0.40255(13) 0.0172(4) Uani 1 1 d .
C20 C 1.02962(7) 0.4642(3) 0.25354(15) 0.0195(4) Uani 1 1 d .
C21 C 1.07949(8) 0.4478(3) 0.30562(15) 0.0220(5) Uani 1 1 d .
C22 C 1.11013(8) 0.4861(3) 0.26917(16) 0.0268(5) Uani 1 1 d .
H22 H 1.1439 0.4701 0.3034 0.032 Uiso 1 1 calc R
C23 C 1.09308(9) 0.5458(4) 0.18558(16) 0.0338(6) Uani 1 1 d .
C24 C 1.04345(9) 0.5668(4) 0.13560(16) 0.0338(6) Uani 1 1 d .
H24 H 1.0311 0.6094 0.0778 0.041 Uiso 1 1 calc R
C25 C 1.01159(8) 0.5263(4) 0.16871(15) 0.0271(5) Uani 1 1 d .
C26 C 1.09994(9) 0.3915(4) 0.39851(17) 0.0324(6) Uani 1 1 d .
H26A H 1.1348 0.3750 0.4222 0.049 Uiso 1 1 calc R
H26B H 1.0848 0.2845 0.4015 0.049 Uiso 1 1 calc R
H26C H 1.0936 0.4781 0.4327 0.049 Uiso 1 1 calc R
C27 C 1.12704(10) 0.5909(6) 0.1484(2) 0.0540(10) Uani 1 1 d .
H27A H 1.1509 0.6733 0.1867 0.081 Uiso 1 1 calc R
H27B H 1.1087 0.6403 0.0902 0.081 Uiso 1 1 calc R
H27C H 1.1436 0.4884 0.1443 0.081 Uiso 1 1 calc R
C28 C 0.95778(8) 0.5486(4) 0.11095(17) 0.0342(6) Uani 1 1 d .
H28A H 0.9435 0.4393 0.0847 0.051 Uiso 1 1 calc R
H28B H 0.9525 0.6307 0.0648 0.051 Uiso 1 1 calc R
H28C H 0.9427 0.5899 0.1462 0.051 Uiso 1 1 calc R
C29 C 0.85110(7) -0.1602(3) 0.14688(14) 0.0185(4) Uani 1 1 d .
C30 C 0.84571(8) -0.1590(3) 0.06150(15) 0.0205(5) Uani 1 1 d .
H30 H 0.8525 -0.0580 0.0391 0.025 Uiso 1 1 calc R
C31 C 0.83088(8) -0.3009(3) 0.00960(14) 0.0211(5) Uani 1 1 d .
H31 H 0.8270 -0.2964 -0.0483 0.025 Uiso 1 1 calc R
C32 C 0.82151(7) -0.4505(3) 0.04113(14) 0.0188(4) Uani 1 1 d .
C33 C 0.82639(8) -0.4558(3) 0.12575(14) 0.0212(5) Uani 1 1 d .
H33 H 0.8200 -0.5575 0.1482 0.025 Uiso 1 1 calc R
C34 C 0.84063(8) -0.3105(3) 0.17653(14) 0.0219(5) Uani 1 1 d .
H34 H 0.8433 -0.3138 0.2337 0.026 Uiso 1 1 calc R
C35 C 0.79407(10) -0.7354(3) 0.01351(18) 0.0328(6) Uani 1 1 d .
H35A H 0.8215 -0.7765 0.0668 0.049 Uiso 1 1 calc R
H35B H 0.7846 -0.8222 -0.0320 0.049 Uiso 1 1 calc R
H35C H 0.7669 -0.7111 0.0256 0.049 Uiso 1 1 calc R
C36 C 0.74548(7) 0.3911(3) 0.33510(14) 0.0176(4) Uani 1 1 d .
C37 C 0.73514(7) 0.2899(3) 0.39155(14) 0.0207(4) Uani 1 1 d .
C38 C 0.68992(8) 0.3075(3) 0.38952(15) 0.0239(5) Uani 1 1 d .
H38 H 0.6827 0.2393 0.4274 0.029 Uiso 1 1 calc R
C39 C 0.65560(8) 0.4201(3) 0.33465(17) 0.0281(5) Uani 1 1 d .
C40 C 0.66671(9) 0.5200(4) 0.27965(19) 0.0343(6) Uani 1 1 d .
H40 H 0.6438 0.6001 0.2424 0.041 Uiso 1 1 calc R
C41 C 0.71097(8) 0.5046(3) 0.27826(17) 0.0284(5) Uani 1 1 d .
C42 C 0.77026(9) 0.1618(4) 0.45220(17) 0.0324(6) Uani 1 1 d .
H42A H 0.7668 0.0548 0.4209 0.049 Uiso 1 1 calc R
H42B H 0.7636 0.1424 0.5018 0.049 Uiso 1 1 calc R
H42C H 0.8032 0.2045 0.4734 0.049 Uiso 1 1 calc R
C43 C 0.60670(10) 0.4326(4) 0.3317(2) 0.0417(7) Uani 1 1 d .
H43A H 0.5846 0.3519 0.2887 0.063 Uiso 1 1 calc R
H43B H 0.5941 0.5480 0.3150 0.063 Uiso 1 1 calc R
H43C H 0.6095 0.4061 0.3894 0.063 Uiso 1 1 calc R
C44 C 0.72007(10) 0.6075(5) 0.2133(2) 0.0494(9) Uani 1 1 d .
H44A H 0.6894 0.6514 0.1680 0.074 Uiso 1 1 calc R
H44B H 0.7351 0.5353 0.1864 0.074 Uiso 1 1 calc R
H44C H 0.7416 0.7024 0.2434 0.074 Uiso 1 1 calc R
Cl1 Cl 0.940062(18) 0.14835(7) 0.47634(3) 0.02254(13) Uani 1 1 d .
N1 N 0.94702(6) 0.5037(2) 0.35871(12) 0.0191(4) Uani 1 1 d .
N2 N 0.92800(6) 0.2194(2) 0.26594(11) 0.0167(4) Uani 1 1 d .
N3 N 0.84277(6) 0.2029(2) 0.28384(12) 0.0171(4) Uani 1 1 d .
N4 N 0.87245(6) 0.4905(2) 0.37364(12) 0.0186(4) Uani 1 1 d .
O2 O 0.80746(6) -0.5853(2) -0.01516(10) 0.0266(4) Uani 1 1 d .
Ti1 Ti 0.908097(12) 0.29958(5) 0.35414(2) 0.01778(11) Uani 1 1 d .

loop_
_atom_site_aniso_label
_atom_site_aniso_U_11
_atom_site_aniso_U_22
_atom_site_aniso_U_33
_atom_site_aniso_U_23
_atom_site_aniso_U_13
_atom_site_aniso_U_12
C1 0.0167(9) 0.0184(10) 0.0186(10) -0.0047(9) 0.0079(8) -0.0019(9)
C2 0.0183(9) 0.0187(11) 0.0226(11) -0.0051(9) 0.0096(8) -0.0045(9)
C3 0.0158(9) 0.0241(12) 0.0202(10) -0.0016(9) 0.0082(8) -0.0039(9)
C4 0.0150(9) 0.0228(11) 0.0209(10) -0.0019(9) 0.0100(8) -0.0039(8)
C5 0.0156(10) 0.0268(12) 0.0206(10) -0.0033(9) 0.0104(8) -0.0009(9)
C6 0.0151(9) 0.0222(12) 0.0241(11) -0.0011(9) 0.0117(8) -0.0011(8)
C7 0.0201(10) 0.0241(12) 0.0278(11) -0.0050(10) 0.0150(9) -0.0016(9)
C8 0.0208(10) 0.0226(11) 0.0266(11) -0.0044(10) 0.0146(9) -0.0010(9)
C9 0.0189(10) 0.0186(11) 0.0187(10) -0.0041(8) 0.0097(8) -0.0017(8)
C10 0.0178(10) 0.0191(11) 0.0178(10) 0.0001(9) 0.0088(8) -0.0004(8)
C11 0.0169(9) 0.0183(11) 0.0158(10) -0.0003(8) 0.0080(8) -0.0046(8)
C12 0.0181(10) 0.0241(12) 0.0182(10) -0.0035(9) 0.0077(8) -0.0063(9)
C13 0.0156(10) 0.0249(12) 0.0222(11) 0.0006(9) 0.0092(9) -0.0036(8)
C14 0.0125(9) 0.0220(11) 0.0181(10) 0.0054(8) 0.0085(8) -0.0008(8)
C15 0.0136(9) 0.0215(11) 0.0198(11) 0.0023(8) 0.0093(8) 0.0012(8)
C16 0.0162(10) 0.0214(11) 0.0216(10) 0.0005(9) 0.0125(8) -0.0001(8)
C17 0.0194(10) 0.0203(11) 0.0291(11) -0.0001(9) 0.0160(9) 0.0022(9)
C18 0.0238(11) 0.0205(11) 0.0218(11) -0.0010(9) 0.0142(9) -0.0029(9)
C19 0.0177(10) 0.0195(10) 0.0179(10) -0.0039(9) 0.0112(8) -0.0052(8)
C20 0.0173(10) 0.0200(11) 0.0260(11) -0.0060(9) 0.0141(9) -0.0037(8)
C21 0.0190(10) 0.0210(11) 0.0278(11) -0.0063(9) 0.0124(9) -0.0040(9)
C22 0.0145(10) 0.0341(14) 0.0331(12) -0.0097(11) 0.0122(9) -0.0060(9)
C23 0.0251(12) 0.0536(17) 0.0306(13) -0.0094(12) 0.0196(10) -0.0133(12)
C24 0.0233(11) 0.0592(18) 0.0223(12) 0.0004(12) 0.0135(10) -0.0083(12)
C25 0.0177(10) 0.0396(14) 0.0266(11) -0.0036(11) 0.0124(9) -0.0058(10)
C26 0.0236(12) 0.0421(16) 0.0311(13) 0.0023(11) 0.0122(11) 0.0018(11)
C27 0.0281(14) 0.108(3) 0.0334(14) -0.0096(17) 0.0202(12) -0.0216(16)
C28 0.0174(11) 0.0545(18) 0.0288(12) 0.0050(12) 0.0089(10) -0.0002(11)
C29 0.0160(9) 0.0193(11) 0.0217(11) -0.0013(9) 0.0100(8) -0.0004(8)
C30 0.0202(10) 0.0211(12) 0.0225(11) -0.0023(9) 0.0117(9) -0.0013(8)
C31 0.0218(10) 0.0258(12) 0.0188(10) -0.0043(9) 0.0119(9) 0.0004(9)
C32 0.0148(9) 0.0185(11) 0.0209(10) -0.0063(9) 0.0062(8) 0.0006(8)
C33 0.0202(10) 0.0187(11) 0.0207(11) -0.0013(9) 0.0060(8) -0.0021(9)
C34 0.0212(10) 0.0252(12) 0.0162(10) -0.0009(9) 0.0059(8) -0.0016(9)
C35 0.0432(14) 0.0201(13) 0.0291(12) -0.0050(10) 0.0115(11) -0.0051(11)
C36 0.0155(10) 0.0191(11) 0.0233(11) -0.0023(9) 0.0133(9) -0.0026(8)
C37 0.0200(10) 0.0224(11) 0.0214(10) -0.0012(10) 0.0109(8) -0.0062(9)
C38 0.0232(10) 0.0284(12) 0.0278(11) -0.0063(10) 0.0184(9) -0.0118(10)
C39 0.0232(11) 0.0275(13) 0.0424(14) -0.0067(11) 0.0226(11) -0.0043(10)
C40 0.0242(12) 0.0302(13) 0.0528(16) 0.0094(13) 0.0213(11) 0.0081(11)
C41 0.0236(11) 0.0279(13) 0.0401(13) 0.0101(11) 0.0201(10) 0.0030(10)
C42 0.0259(11) 0.0394(15) 0.0315(12) 0.0134(12) 0.0129(10) -0.0021(11)
C43 0.0284(13) 0.0450(17) 0.0665(19) -0.0052(15) 0.0346(14) -0.0002(12)
C44 0.0296(14) 0.059(2) 0.064(2) 0.0406(17) 0.0248(14) 0.0129(13)
Cl1 0.0217(3) 0.0236(3) 0.0222(3) 0.0015(2) 0.0100(2) 0.0046(2)
N1 0.0188(8) 0.0199(10) 0.0258(9) -0.0061(8) 0.0164(7) -0.0058(7)
N2 0.0160(8) 0.0185(9) 0.0191(8) -0.0053(7) 0.0110(7) -0.0043(7)
N3 0.0143(8) 0.0202(9) 0.0195(8) -0.0034(7) 0.0099(7) -0.0026(7)
N4 0.0151(8) 0.0200(9) 0.0239(9) -0.0039(8) 0.0116(7) -0.0025(7)
O2 0.0315(9) 0.0227(8) 0.0219(8) -0.0087(7) 0.0090(7) -0.0020(7)
Ti1 0.01587(18) 0.0190(2) 0.0206(2) -0.00227(16) 0.01024(15) -0.00161(15)

loop_
_atom_type_symbol
_atom_type_description
_atom_type_scat_dispersion_real
_atom_type_scat_dispersion_imag
_atom_type_scat_source
C C 0.0033 0.0016 'International Tables Vol C Tables 4.2.6.8 and 6.1.1.4'
H H 0.0000 0.0000 'International Tables Vol C Tables 4.2.6.8 and 6.1.1.4'
Cl Cl 0.1484 0.1585 'International Tables Vol C Tables 4.2.6.8 and 6.1.1.4'
N N 0.0061 0.0033 'International Tables Vol C Tables 4.2.6.8 and 6.1.1.4'
O O 0.0106 0.0060 'International Tables Vol C Tables 4.2.6.8 and 6.1.1.4'
Ti Ti 0.2776 0.4457 'International Tables Vol C Tables 4.2.6.8 and 6.1.1.4'

loop_
_geom_angle_atom_site_label_1
_geom_angle_atom_site_label_2
_geom_angle_atom_site_label_3
_geom_angle
N1 C1 C2 109.38(18)
N1 C1 C19 111.93(19)
C2 C1 C19 137.8(2)
C1 C2 C3 107.1(2)
C1 C2 H2 126.5
C3 C2 H2 126.5
C2 C3 C4 107.96(19)
C2 C3 H3 126.0
C4 C3 H3 126.0
C5 C4 N1 121.2(2)
C5 C4 C3 130.6(2)
N1 C4 C3 107.7(2)
C4 C5 C6 122.31(19)
C4 C5 C20 119.8(2)
C6 C5 C20 117.24(19)
N2 C6 C5 125.03(19)
N2 C6 C7 107.77(18)
C5 C6 C7 127.03(19)
C8 C7 C6 108.31(19)
C8 C7 H7 125.8
C6 C7 H7 125.8
C7 C8 C9 108.4(2)
C7 C8 H8 125.8
C9 C8 H8 125.8
N2 C9 C10 124.76(19)
N2 C9 C8 107.89(18)
C10 C9 C8 127.1(2)
C11 C10 C9 123.9(2)
C11 C10 C29 117.57(19)
C9 C10 C29 118.38(18)
N3 C11 C10 124.81(19)
N3 C11 C12 108.10(18)
C10 C11 C12 126.9(2)
C13 C12 C11 107.9(2)
C13 C12 H12 126.1
C11 C12 H12 126.1
C12 C13 C14 109.07(19)
C12 C13 H13 125.5
C14 C13 H13 125.5
C15 C14 C13 126.99(19)
C15 C14 N3 125.27(19)
C13 C14 N3 107.65(19)
C16 C15 C14 122.57(18)
C16 C15 C36 119.2(2)
C14 C15 C36 118.07(19)
C15 C16 N4 120.7(2)
C15 C16 C17 131.68(19)
N4 C16 C17 107.13(18)
C18 C17 C16 108.42(19)
C18 C17 H17 125.8
C16 C17 H17 125.8
C17 C18 C19 107.1(2)
C17 C18 H18 126.5
C19 C18 H18 126.5
N4 C19 C18 108.77(17)
N4 C19 C1 112.36(19)
C18 C19 C1 138.2(2)
C25 C20 C21 120.0(2)
C25 C20 C5 118.42(19)
C21 C20 C5 121.6(2)
C22 C21 C20 118.7(2)
C22 C21 C26 120.2(2)
C20 C21 C26 121.1(2)
C23 C22 C21 122.1(2)
C23 C22 H22 118.9
C21 C22 H22 118.9
C22 C23 C24 118.4(2)
C22 C23 C27 121.1(2)
C24 C23 C27 120.4(2)
C23 C24 C25 121.3(2)
C23 C24 H24 119.4
C25 C24 H24 119.4
C20 C25 C24 119.4(2)
C20 C25 C28 121.4(2)
C24 C25 C28 119.2(2)
C21 C26 H26A 109.5
C21 C26 H26B 109.5
H26A C26 H26B 109.5
C21 C26 H26C 109.5
H26A C26 H26C 109.5
H26B C26 H26C 109.5
C23 C27 H27A 109.5
C23 C27 H27B 109.5
H27A C27 H27B 109.5
C23 C27 H27C 109.5
H27A C27 H27C 109.5
H27B C27 H27C 109.5
C25 C28 H28A 109.5
C25 C28 H28B 109.5
H28A C28 H28B 109.5
C25 C28 H28C 109.5
H28A C28 H28C 109.5
H28B C28 H28C 109.5
C34 C29 C30 117.2(2)
C34 C29 C10 121.18(19)
C30 C29 C10 121.58(19)
C31 C30 C29 121.4(2)
C31 C30 H30 119.3
C29 C30 H30 119.3
C30 C31 C32 120.4(2)
C30 C31 H31 119.8
C32 C31 H31 119.8
O2 C32 C33 124.3(2)
O2 C32 C31 116.08(19)
C33 C32 C31 119.6(2)
C32 C33 C34 119.0(2)
C32 C33 H33 120.5
C34 C33 H33 120.5
C33 C34 C29 122.3(2)
C33 C34 H34 118.8
C29 C34 H34 118.8
O2 C35 H35A 109.5
O2 C35 H35B 109.5
H35A C35 H35B 109.5
O2 C35 H35C 109.5
H35A C35 H35C 109.5
H35B C35 H35C 109.5
C41 C36 C37 120.10(19)
C41 C36 C15 120.2(2)
C37 C36 C15 119.7(2)
C38 C37 C36 118.3(2)
C38 C37 C42 119.2(2)
C36 C37 C42 122.49(19)
C39 C38 C37 122.5(2)
C39 C38 H38 118.8
C37 C38 H38 118.8
C38 C39 C40 118.3(2)
C38 C39 C43 121.4(2)
C40 C39 C43 120.3(2)
C41 C40 C39 121.3(2)
C41 C40 H40 119.4
C39 C40 H40 119.4
C40 C41 C36 119.5(2)
C40 C41 C44 119.3(2)
C36 C41 C44 121.1(2)
C37 C42 H42A 109.5
C37 C42 H42B 109.5
H42A C42 H42B 109.5
C37 C42 H42C 109.5
H42A C42 H42C 109.5
H42B C42 H42C 109.5
C39 C43 H43A 109.5
C39 C43 H43B 109.5
H43A C43 H43B 109.5
C39 C43 H43C 109.5
H43A C43 H43C 109.5
H43B C43 H43C 109.5
C41 C44 H44A 109.5
C41 C44 H44B 109.5
H44A C44 H44B 109.5
C41 C44 H44C 109.5
H44A C44 H44C 109.5
H44B C44 H44C 109.5
C1 N1 C4 107.75(18)
C1 N1 Ti1 118.09(13)
C4 N1 Ti1 134.16(16)
C9 N2 C6 107.54(17)
C9 N2 Ti1 121.82(14)
C6 N2 Ti1 127.74(14)
C11 N3 C14 107.28(17)
C11 N3 Ti1 123.33(14)
C14 N3 Ti1 128.10(14)
C19 N4 C16 108.59(18)
C19 N4 Ti1 118.02(13)
C16 N4 Ti1 133.01(15)
C32 O2 C35 116.79(18)
N3 Ti1 N4 84.07(7)
N3 Ti1 N1 140.33(8)
N4 Ti1 N1 76.15(8)
N3 Ti1 N2 90.25(7)
N4 Ti1 N2 139.79(8)
N1 Ti1 N2 83.61(7)
N3 Ti1 Cl1 105.18(6)
N4 Ti1 Cl1 106.77(6)
N1 Ti1 Cl1 113.29(6)
N2 Ti1 Cl1 113.11(6)

loop_
_geom_bond_atom_site_label_1
_geom_bond_atom_site_label_2
_geom_bond_distance
C1 N1 1.379(3)
C1 C2 1.404(3)
C1 C19 1.420(3)
C2 C3 1.380(3)
C2 H2 0.9500
C3 C4 1.424(3)
C3 H3 0.9500
C4 C5 1.389(3)
C4 N1 1.383(3)
C5 C6 1.396(3)
C5 C20 1.505(3)
C6 N2 1.407(3)
C6 C7 1.429(3)
C7 C8 1.357(3)
C7 H7 0.9500
C8 C9 1.433(3)
C8 H8 0.9500
C9 N2 1.394(3)
C9 C10 1.405(3)
C10 C11 1.410(3)
C10 C29 1.481(3)
C11 N3 1.395(3)
C11 C12 1.423(3)
C12 C13 1.362(3)
C12 H12 0.9500
C13 C14 1.408(3)
C13 H13 0.9500
C14 C15 1.396(3)
C14 N3 1.410(3)
C15 C16 1.396(3)
C15 C36 1.505(3)
C16 N4 1.387(3)
C16 C17 1.424(3)
C17 C18 1.375(3)
C17 H17 0.9500
C18 C19 1.417(3)
C18 H18 0.9500
C19 N4 1.372(3)
C20 C25 1.393(3)
C20 C21 1.401(3)
C21 C22 1.397(3)
C21 C26 1.494(4)
C22 C23 1.371(4)
C22 H22 0.9500
C23 C24 1.394(4)
C23 C27 1.511(3)
C24 C25 1.391(3)
C24 H24 0.9500
C25 C28 1.519(3)
C26 H26A 0.9800
C26 H26B 0.9800
C26 H26C 0.9800
C27 H27A 0.9800
C27 H27B 0.9800
C27 H27C 0.9800
C28 H28A 0.9800
C28 H28B 0.9800
C28 H28C 0.9800
C29 C34 1.387(3)
C29 C30 1.403(3)
C30 C31 1.373(3)
C30 H30 0.9500
C31 C32 1.385(3)
C31 H31 0.9500
C32 O2 1.369(3)
C32 C33 1.396(3)
C33 C34 1.386(3)
C33 H33 0.9500
C34 H34 0.9500
C35 O2 1.417(3)
C35 H35A 0.9800
C35 H35B 0.9800
C35 H35C 0.9800
C36 C41 1.397(3)
C36 C37 1.406(3)
C37 C38 1.402(3)
C37 C42 1.505(3)
C38 C39 1.379(4)
C38 H38 0.9500
C39 C40 1.393(4)
C39 C43 1.507(3)
C40 C41 1.398(3)
C40 H40 0.9500
C41 C44 1.512(4)
C42 H42A 0.9800
C42 H42B 0.9800
C42 H42C 0.9800
C43 H43A 0.9800
C43 H43B 0.9800
C43 H43C 0.9800
C44 H44A 0.9800
C44 H44B 0.9800
C44 H44C 0.9800
Cl1 Ti1 2.2201(6)
N1 Ti1 1.9958(19)
N2 Ti1 1.9915(17)
N3 Ti1 1.9846(18)
N4 Ti1 1.9902(19)

loop_
_platon_squeeze_void_nr
_platon_squeeze_void_average_x
_platon_squeeze_void_average_y
_platon_squeeze_void_average_z
_platon_squeeze_void_volume
_platon_squeeze_void_count_electrons
_platon_squeeze_void_content
1 0.000 0.082 0.000 167 39 ' '
2 0.500 0.582 1.000 167 39 ' '
